data_7040697
loop_
_publ_author_name
'Liu, Rui'
'Zhu, Kongtao'
'Zhong, Xianghong'
'Li, Jiancheng'
'Liu, Zhenyu'
'Chen, Shibing'
'Zhu, Hongping'

_publ_section_title
;
 Chromium complexes bearing amidinato-phosphino ligand: synthesis,
 characterization, and catalytic properties of ethylene
 tri-/tetramerization and polymerization.
;
_journal_issue 42
_journal_name_full 'Dalton transactions (Cambridge, England : 2003)'
_journal_page_first 17020
_journal_page_last 17029
_journal_paper_doi 10.1039/c6dt03216h
_journal_volume 45
_journal_year 2016
_chemical_formula_sum 'C49 H56 Cl Cr N2 O0 P'
_chemical_formula_weight 791.38
_chemical_name_systematic
; 
 ? 
;
_space_group_IT_number 15
_symmetry_cell_setting monoclinic
_symmetry_space_group_name_Hall '-C 2yc'
_symmetry_space_group_name_H-M 'C 1 2/c 1'
_atom_sites_solution_hydrogens geom
_atom_sites_solution_primary direct
_atom_sites_solution_secondary difmap
_audit_creation_method SHELXL-97
_audit_update_record
;
2016-09-10 deposited with the CCDC.
2016-09-22 downloaded from the CCDC.
;
_cell_angle_alpha 90.00
_cell_angle_beta 122.928(6)
_cell_angle_gamma 90.00
_cell_formula_units_Z 8
_cell_length_a 33.421(2)
_cell_length_b 13.0286(8)
_cell_length_c 23.9827(15)
_cell_measurement_reflns_used 3000
_cell_measurement_temperature 173(2)
_cell_measurement_theta_max 25.2990
_cell_measurement_theta_min 3.4230
_cell_volume 8765.2(11)
_computing_cell_refinement 'Bruker FRAMBO'
_computing_data_collection 'Bruker FRAMBO'
_computing_data_reduction 'Bruker SAINT'
_computing_molecular_graphics 'Bruker SHELXTL'
_computing_publication_material 'Bruker SHELXTL'
_computing_structure_refinement 'SHELXL-97 (Sheldrick, 1997)'
_computing_structure_solution 'SHELXS-97 (Sheldrick, 1990)'
_diffrn_ambient_temperature 173(2)
_diffrn_measured_fraction_theta_full 0.997
_diffrn_measured_fraction_theta_max 0.997
_diffrn_measurement_device_type 'multiwire proportional'
_diffrn_measurement_method 'phi and omega scans'
_diffrn_radiation_monochromator graphite
_diffrn_radiation_source 'fine-focus sealed tube'
_diffrn_radiation_type MoK\a
_diffrn_radiation_wavelength 0.71073
_diffrn_reflns_av_R_equivalents 0.0520
_diffrn_reflns_av_sigmaI/netI 0.0807
_diffrn_reflns_limit_h_max 41
_diffrn_reflns_limit_h_min -40
_diffrn_reflns_limit_k_max 16
_diffrn_reflns_limit_k_min -15
_diffrn_reflns_limit_l_max 29
_diffrn_reflns_limit_l_min -29
_diffrn_reflns_number 18928
_diffrn_reflns_theta_full 26.00
_diffrn_reflns_theta_max 26.00
_diffrn_reflns_theta_min 3.26
_exptl_absorpt_coefficient_mu 0.393
_exptl_absorpt_correction_T_max 0.9255
_exptl_absorpt_correction_T_min 0.8586
_exptl_absorpt_correction_type multi-scan
_exptl_absorpt_process_details empirical
_exptl_crystal_colour green
_exptl_crystal_density_diffrn 1.199
_exptl_crystal_density_meas ?
_exptl_crystal_density_method 'not measured'
_exptl_crystal_description block
_exptl_crystal_F_000 3360
_exptl_crystal_size_max 0.40
_exptl_crystal_size_mid 0.20
_exptl_crystal_size_min 0.20
_refine_diff_density_max 0.379
_refine_diff_density_min -0.342
_refine_diff_density_rms 0.065
_refine_ls_extinction_method none
_refine_ls_goodness_of_fit_ref 1.054
_refine_ls_hydrogen_treatment mixed
_refine_ls_matrix_type full
_refine_ls_number_parameters 496
_refine_ls_number_reflns 8600
_refine_ls_number_restraints 0
_refine_ls_restrained_S_all 1.054
_refine_ls_R_factor_all 0.1080
_refine_ls_R_factor_gt 0.0703
_refine_ls_shift/su_max 0.001
_refine_ls_shift/su_mean 0.000
_refine_ls_structure_factor_coef Fsqd
_refine_ls_weighting_details 'calc w=1/[\s^2^(Fo^2^)+(0.0562P)^2^+17.4407P] where P=(Fo^2^+2Fc^2^)/3'
_refine_ls_weighting_scheme calc
_refine_ls_wR_factor_gt 0.1494
_refine_ls_wR_factor_ref 0.1638
_reflns_number_gt 5969
_reflns_number_total 8600
_reflns_threshold_expression >2sigma(I)
_cod_data_source_file c6dt03216h1.cif
_cod_data_source_block lr-150909
_cod_depositor_comments
;
The following automatic conversions were performed:

'_symmetry_cell_setting' value 'Monoclinic' changed to 'monoclinic'
according to
/usr/data/users/saulius/crontab/automatic-downloads/rss-feeds/RSC/lib/dictionaries/cif_core.dic
dictionary named 'cif_core.dic' version 2.4.2 from 2011-04-26.

'_exptl_crystal_density_meas' value 'not measured' was changed to '?'
- the value is perceived as not measured.

Automatic conversion script
Id: cif_fix_values 4268 2015-11-12 08:31:59Z antanas 

 Adding full bibliography for 7040694--7040697.cif.
;
_cod_original_cell_volume 8765.2(10)
_cod_original_sg_symbol_H-M C2/c
_cod_database_code 7040697

loop_
_symmetry_equiv_pos_as_xyz
'x, y, z'
'-x, y, -z+1/2'
'x+1/2, y+1/2, z'
'-x+1/2, y+1/2, -z+1/2'
'-x, -y, -z'
'x, -y, z-1/2'
'-x+1/2, -y+1/2, -z'
'x+1/2, -y+1/2, z-1/2'

loop_
_atom_site_label
_atom_site_type_symbol
_atom_site_fract_x
_atom_site_fract_y
_atom_site_fract_z
_atom_site_U_iso_or_equiv
_atom_site_adp_type
_atom_site_occupancy
_atom_site_symmetry_multiplicity
_atom_site_calc_flag
_atom_site_refinement_flags
P1 P 0.06085(3) 0.61952(8) 0.37352(5) 0.0315(2) Uani 1 1 d .
Cl1 Cl -0.02827(3) 0.41656(8) 0.29106(4) 0.0318(2) Uani 1 1 d .
Cr1 Cr 0.054312(18) 0.42442(5) 0.32305(2) 0.02596(16) Uani 1 1 d .
N2 N 0.12241(9) 0.3671(2) 0.37020(13) 0.0263(7) Uani 1 1 d .
N1 N 0.09009(10) 0.4135(2) 0.42422(13) 0.0289(7) Uani 1 1 d .
C1 C 0.13104(12) 0.3854(3) 0.43053(16) 0.0276(8) Uani 1 1 d .
C2 C 0.17977(13) 0.3771(3) 0.49711(17) 0.0365(9) Uani 1 1 d .
C3 C 0.18254(18) 0.2760(4) 0.5300(2) 0.0720(17) Uani 1 1 d .
H3A H 0.1556 0.2704 0.5353 0.108 Uiso 1 1 calc R
H3B H 0.2125 0.2727 0.5736 0.108 Uiso 1 1 calc R
H3C H 0.1814 0.2194 0.5022 0.108 Uiso 1 1 calc R
C4 C 0.22077(15) 0.3831(6) 0.4863(2) 0.095(2) Uani 1 1 d .
H4A H 0.2512 0.3844 0.5294 0.142 Uiso 1 1 calc R
H4B H 0.2176 0.4457 0.4615 0.142 Uiso 1 1 calc R
H4C H 0.2198 0.3231 0.4610 0.142 Uiso 1 1 calc R
C5 C 0.18793(15) 0.4660(4) 0.5435(2) 0.0607(14) Uani 1 1 d .
H5A H 0.1665 0.4590 0.5593 0.091 Uiso 1 1 calc R
H5B H 0.1814 0.5311 0.5195 0.091 Uiso 1 1 calc R
H5C H 0.2211 0.4652 0.5815 0.091 Uiso 1 1 calc R
C6 C 0.14746(11) 0.3028(3) 0.35122(16) 0.0274(8) Uani 1 1 d .
C7 C 0.14255(12) 0.1953(3) 0.35225(16) 0.0308(8) Uani 1 1 d .
C8 C 0.16534(14) 0.1334(3) 0.32975(18) 0.0425(10) Uani 1 1 d .
H8A H 0.1631 0.0608 0.3308 0.051 Uiso 1 1 calc R
C9 C 0.19098(14) 0.1769(4) 0.30604(19) 0.0460(11) Uani 1 1 d .
H9A H 0.2063 0.1341 0.2910 0.055 Uiso 1 1 calc R
C10 C 0.19445(14) 0.2812(4) 0.30410(19) 0.0421(10) Uani 1 1 d .
H10A H 0.2120 0.3099 0.2873 0.051 Uiso 1 1 calc R
C11 C 0.17300(12) 0.3459(3) 0.32608(17) 0.0345(9) Uani 1 1 d .
C12 C 0.08141(12) 0.4702(3) 0.46670(16) 0.0305(8) Uani 1 1 d .
C13 C 0.08078(14) 0.4261(3) 0.51876(18) 0.0414(10) Uani 1 1 d .
H13A H 0.0879 0.3552 0.5282 0.050 Uiso 1 1 calc R
C14 C 0.06998(16) 0.4838(4) 0.5568(2) 0.0506(12) Uani 1 1 d .
H14A H 0.0702 0.4525 0.5927 0.061 Uiso 1 1 calc R
C15 C 0.05890(16) 0.5861(4) 0.5436(2) 0.0548(12) Uani 1 1 d .
H15A H 0.0526 0.6262 0.5710 0.066 Uiso 1 1 calc R
C16 C 0.05709(15) 0.6297(3) 0.4899(2) 0.0470(11) Uani 1 1 d .
H16A H 0.0483 0.6998 0.4795 0.056 Uiso 1 1 calc R
C17 C 0.06796(12) 0.5729(3) 0.45053(17) 0.0324(8) Uani 1 1 d .
C18 C 0.01690(13) 0.7219(3) 0.34912(18) 0.0352(9) Uani 1 1 d .
C19 C -0.02769(15) 0.6954(3) 0.3351(2) 0.0548(12) Uani 1 1 d .
H19A H -0.0345 0.6255 0.3379 0.066 Uiso 1 1 calc R
C20 C -0.06273(16) 0.7690(4) 0.3171(3) 0.0612(14) Uani 1 1 d .
H20A H -0.0930 0.7495 0.3086 0.073 Uiso 1 1 calc R
C21 C -0.05375(17) 0.8690(4) 0.3117(2) 0.0597(13) Uani 1 1 d .
H21A H -0.0777 0.9196 0.2991 0.072 Uiso 1 1 calc R
C22 C -0.01051(18) 0.8956(4) 0.3246(3) 0.0725(16) Uani 1 1 d .
H22A H -0.0042 0.9655 0.3208 0.087 Uiso 1 1 calc R
C23 C 0.02475(16) 0.8232(4) 0.3432(2) 0.0574(13) Uani 1 1 d .
H23A H 0.0549 0.8440 0.3519 0.069 Uiso 1 1 calc R
C24 C 0.11566(13) 0.6906(3) 0.39883(19) 0.0353(9) Uani 1 1 d .
C25 C 0.14374(14) 0.7390(3) 0.4596(2) 0.0462(11) Uani 1 1 d .
H25A H 0.1357 0.7344 0.4920 0.055 Uiso 1 1 calc R
C26 C 0.18392(15) 0.7946(4) 0.4735(2) 0.0572(13) Uani 1 1 d .
H26A H 0.2035 0.8264 0.5156 0.069 Uiso 1 1 calc R
C27 C 0.19506(16) 0.8034(4) 0.4271(3) 0.0620(14) Uani 1 1 d .
H27A H 0.2218 0.8432 0.4363 0.074 Uiso 1 1 calc R
C28 C 0.16782(17) 0.7552(4) 0.3669(3) 0.0643(14) Uani 1 1 d .
H28A H 0.1760 0.7606 0.3347 0.077 Uiso 1 1 calc R
C29 C 0.12830(16) 0.6985(4) 0.3530(2) 0.0515(12) Uani 1 1 d .
H29A H 0.1097 0.6646 0.3114 0.062 Uiso 1 1 calc R
C30 C 0.0929(3) 0.9345(5) 0.5373(4) 0.116(3) Uani 1 1 d .
H30A H 0.0813 0.9111 0.4921 0.174 Uiso 1 1 calc R
H30B H 0.1262 0.9131 0.5673 0.174 Uiso 1 1 calc R
H30C H 0.0909 1.0095 0.5377 0.174 Uiso 1 1 calc R
C31 C 0.0639(3) 0.8896(4) 0.5593(3) 0.0811(19) Uani 1 1 d .
C32 C 0.0159(3) 0.8756(5) 0.5148(3) 0.086(2) Uani 1 1 d .
H32A H 0.0012 0.8951 0.4696 0.103 Uiso 1 1 calc R
C33 C -0.0107(3) 0.8320(5) 0.5376(5) 0.117(3) Uani 1 1 d .
H33A H -0.0442 0.8250 0.5073 0.141 Uiso 1 1 calc R
C34 C 0.0080(4) 0.8003(5) 0.5989(5) 0.108(3) Uani 1 1 d .
H34A H -0.0110 0.7682 0.6123 0.130 Uiso 1 1 calc R
C35 C 0.0567(4) 0.8152(5) 0.6436(4) 0.098(2) Uani 1 1 d .
H35A H 0.0706 0.7949 0.6885 0.117 Uiso 1 1 calc R
C36 C 0.0847(3) 0.8572(4) 0.6254(3) 0.0841(19) Uani 1 1 d .
H36A H 0.1180 0.8649 0.6566 0.101 Uiso 1 1 calc R
C37 C 0.2967(2) 0.7814(6) 0.3556(3) 0.113(3) Uani 1 1 d .
H37A H 0.2965 0.8120 0.3928 0.169 Uiso 1 1 calc R
H37B H 0.3224 0.8120 0.3529 0.169 Uiso 1 1 calc R
H37C H 0.3019 0.7072 0.3626 0.169 Uiso 1 1 calc R
C38 C 0.25075(19) 0.8008(5) 0.2936(3) 0.0665(14) Uani 1 1 d .
C39 C 0.2262(2) 0.7196(5) 0.2491(3) 0.0656(14) Uani 1 1 d .
H39A H 0.2387 0.6519 0.2595 0.079 Uiso 1 1 calc R
C40 C 0.1842(2) 0.7395(6) 0.1907(3) 0.0829(19) Uani 1 1 d .
H40A H 0.1676 0.6850 0.1604 0.099 Uiso 1 1 calc R
C41 C 0.1651(2) 0.8381(7) 0.1746(3) 0.094(2) Uani 1 1 d .
H41A H 0.1359 0.8509 0.1337 0.113 Uiso 1 1 calc R
C42 C 0.1883(3) 0.9141(6) 0.2174(4) 0.098(2) Uani 1 1 d .
H42A H 0.1752 0.9813 0.2070 0.118 Uiso 1 1 calc R
C43 C 0.2313(2) 0.8968(5) 0.2767(3) 0.0776(17) Uani 1 1 d .
H43A H 0.2474 0.9525 0.3062 0.093 Uiso 1 1 calc R
C111 C 0.17760(14) 0.4612(3) 0.3219(2) 0.0433(10) Uani 1 1 d .
H11A H 0.1641 0.4951 0.3456 0.052 Uiso 1 1 calc R
C112 C 0.14846(14) 0.4977(4) 0.2493(2) 0.0541(12) Uani 1 1 d .
H11B H 0.1151 0.4771 0.2286 0.081 Uiso 1 1 calc R
H11C H 0.1613 0.4666 0.2250 0.081 Uiso 1 1 calc R
H11D H 0.1504 0.5726 0.2479 0.081 Uiso 1 1 calc R
C113 C 0.22965(16) 0.4963(4) 0.3552(2) 0.0634(14) Uani 1 1 d .
H11E H 0.2483 0.4709 0.4010 0.095 Uiso 1 1 calc R
H11F H 0.2309 0.5715 0.3553 0.095 Uiso 1 1 calc R
H11G H 0.2429 0.4690 0.3304 0.095 Uiso 1 1 calc R
C701 C 0.11038(13) 0.1478(3) 0.37160(19) 0.0375(9) Uani 1 1 d .
H70A H 0.1086 0.1967 0.4024 0.045 Uiso 1 1 calc R
C702 C 0.06013(14) 0.1366(4) 0.3098(2) 0.0512(12) Uani 1 1 d .
H70B H 0.0492 0.2031 0.2874 0.077 Uiso 1 1 calc R
H70C H 0.0385 0.1128 0.3229 0.077 Uiso 1 1 calc R
H70D H 0.0605 0.0866 0.2796 0.077 Uiso 1 1 calc R
C703 C 0.12829(17) 0.0449(3) 0.4076(2) 0.0578(13) Uani 1 1 d .
H70E H 0.1613 0.0524 0.4454 0.087 Uiso 1 1 calc R
H70F H 0.1269 -0.0067 0.3769 0.087 Uiso 1 1 calc R
H70G H 0.1082 0.0232 0.4237 0.087 Uiso 1 1 calc R

loop_
_atom_site_aniso_label
_atom_site_aniso_U_11
_atom_site_aniso_U_22
_atom_site_aniso_U_33
_atom_site_aniso_U_23
_atom_site_aniso_U_13
_atom_site_aniso_U_12
P1 0.0333(5) 0.0278(5) 0.0322(5) -0.0035(4) 0.0170(4) -0.0022(4)
Cl1 0.0242(4) 0.0441(6) 0.0251(4) 0.0003(4) 0.0121(3) -0.0018(4)
Cr1 0.0211(3) 0.0302(3) 0.0217(3) -0.0005(3) 0.0084(2) 0.0023(3)
N2 0.0230(14) 0.0286(17) 0.0225(14) -0.0009(13) 0.0094(12) 0.0034(13)
N1 0.0273(15) 0.0336(18) 0.0211(14) -0.0024(13) 0.0101(12) 0.0021(14)
C1 0.0263(18) 0.0259(19) 0.0263(18) 0.0015(15) 0.0116(14) 0.0036(16)
C2 0.032(2) 0.046(2) 0.0247(18) -0.0034(18) 0.0117(16) 0.0085(19)
C3 0.066(3) 0.056(3) 0.040(3) 0.009(2) -0.005(2) 0.007(3)
C4 0.024(2) 0.203(8) 0.036(2) -0.016(4) 0.0025(19) 0.011(3)
C5 0.034(2) 0.061(3) 0.048(3) -0.019(2) -0.0032(19) 0.006(2)
C6 0.0212(17) 0.032(2) 0.0217(17) 0.0001(15) 0.0067(14) 0.0057(16)
C7 0.0268(18) 0.031(2) 0.0243(18) -0.0018(16) 0.0071(14) 0.0060(17)
C8 0.042(2) 0.039(2) 0.035(2) -0.0067(19) 0.0137(18) 0.004(2)
C9 0.043(2) 0.057(3) 0.038(2) -0.009(2) 0.0226(19) 0.011(2)
C10 0.036(2) 0.056(3) 0.037(2) 0.002(2) 0.0220(18) 0.006(2)
C11 0.0281(19) 0.042(2) 0.0288(19) 0.0011(18) 0.0127(15) 0.0043(18)
C12 0.0247(18) 0.039(2) 0.0239(17) -0.0043(17) 0.0106(14) -0.0018(17)
C13 0.046(2) 0.045(2) 0.034(2) 0.000(2) 0.0227(18) 0.003(2)
C14 0.056(3) 0.071(3) 0.034(2) -0.005(2) 0.030(2) -0.006(3)
C15 0.059(3) 0.068(3) 0.048(3) -0.019(3) 0.036(2) 0.001(3)
C16 0.054(3) 0.042(3) 0.040(2) -0.006(2) 0.023(2) 0.007(2)
C17 0.0316(19) 0.034(2) 0.0298(18) -0.0086(17) 0.0157(15) -0.0043(18)
C18 0.035(2) 0.032(2) 0.035(2) -0.0059(18) 0.0161(16) -0.0012(18)
C19 0.044(3) 0.033(2) 0.088(4) -0.012(2) 0.037(2) -0.006(2)
C20 0.041(3) 0.049(3) 0.090(4) -0.015(3) 0.033(3) -0.001(2)
C21 0.047(3) 0.048(3) 0.068(3) 0.011(2) 0.020(2) 0.017(2)
C22 0.057(3) 0.040(3) 0.105(4) 0.033(3) 0.034(3) 0.013(3)
C23 0.037(2) 0.046(3) 0.079(3) 0.026(3) 0.025(2) 0.004(2)
C24 0.0306(19) 0.026(2) 0.043(2) 0.0017(18) 0.0161(17) 0.0030(17)
C25 0.040(2) 0.040(3) 0.044(2) 0.000(2) 0.0137(19) -0.003(2)
C26 0.037(2) 0.044(3) 0.061(3) 0.001(2) 0.007(2) -0.007(2)
C27 0.035(2) 0.045(3) 0.096(4) 0.009(3) 0.029(3) -0.003(2)
C28 0.059(3) 0.067(4) 0.089(4) -0.004(3) 0.055(3) -0.007(3)
C29 0.053(3) 0.049(3) 0.062(3) -0.011(2) 0.038(2) -0.013(2)
C30 0.185(8) 0.075(5) 0.141(7) -0.010(5) 0.123(7) 0.010(5)
C31 0.147(6) 0.036(3) 0.085(4) -0.002(3) 0.079(5) 0.006(4)
C32 0.119(6) 0.046(3) 0.066(4) 0.007(3) 0.032(4) 0.018(4)
C33 0.153(8) 0.037(4) 0.155(8) 0.021(4) 0.079(7) 0.025(4)
C34 0.162(8) 0.044(4) 0.168(8) 0.016(5) 0.122(7) 0.015(5)
C35 0.171(8) 0.056(4) 0.085(5) -0.007(4) 0.082(6) 0.000(5)
C36 0.137(6) 0.050(3) 0.061(4) -0.004(3) 0.051(4) 0.002(4)
C37 0.100(5) 0.157(7) 0.079(4) 0.018(5) 0.047(4) 0.011(5)
C38 0.074(4) 0.083(4) 0.062(3) 0.002(3) 0.050(3) -0.001(3)
C39 0.085(4) 0.072(4) 0.073(4) -0.007(3) 0.065(3) -0.014(3)
C40 0.100(5) 0.095(5) 0.084(4) -0.015(4) 0.069(4) -0.035(4)
C41 0.076(4) 0.122(6) 0.082(4) 0.006(5) 0.042(3) -0.011(5)
C42 0.103(5) 0.089(5) 0.094(5) -0.009(4) 0.048(4) -0.001(4)
C43 0.105(5) 0.064(4) 0.070(4) -0.008(3) 0.052(4) 0.004(4)
C111 0.045(2) 0.046(3) 0.047(2) 0.004(2) 0.030(2) 0.001(2)
C112 0.040(2) 0.066(3) 0.055(3) 0.019(2) 0.025(2) 0.002(2)
C113 0.048(3) 0.071(4) 0.060(3) 0.003(3) 0.023(2) -0.014(3)
C701 0.039(2) 0.031(2) 0.038(2) -0.0028(18) 0.0178(18) 0.0008(18)
C702 0.040(2) 0.050(3) 0.053(3) -0.003(2) 0.018(2) -0.013(2)
C703 0.059(3) 0.041(3) 0.065(3) 0.013(2) 0.028(2) 0.002(2)

loop_
_atom_type_symbol
_atom_type_description
_atom_type_scat_dispersion_real
_atom_type_scat_dispersion_imag
_atom_type_scat_source
C C 0.0033 0.0016 'International Tables Vol C Tables 4.2.6.8 and 6.1.1.4'
H H 0.0000 0.0000 'International Tables Vol C Tables 4.2.6.8 and 6.1.1.4'
N N 0.0061 0.0033 'International Tables Vol C Tables 4.2.6.8 and 6.1.1.4'
O O 0.0106 0.0060 'International Tables Vol C Tables 4.2.6.8 and 6.1.1.4'
P P 0.1023 0.0942 'International Tables Vol C Tables 4.2.6.8 and 6.1.1.4'
Cl Cl 0.1484 0.1585 'International Tables Vol C Tables 4.2.6.8 and 6.1.1.4'
Cr Cr 0.3209 0.6236 'International Tables Vol C Tables 4.2.6.8 and 6.1.1.4'

loop_
_geom_angle_atom_site_label_1
_geom_angle_atom_site_label_2
_geom_angle_atom_site_label_3
_geom_angle
_geom_angle_site_symmetry_1
_geom_angle_site_symmetry_3
C18 P1 C17 101.87(18) . .
C18 P1 C24 102.80(18) . .
C17 P1 C24 105.93(17) . .
C18 P1 Cr1 132.06(12) . .
C17 P1 Cr1 94.14(13) . .
C24 P1 Cr1 115.75(13) . .
Cr1 Cl1 Cr1 90.22(3) 2 .
N1 Cr1 N2 64.10(11) . .
N1 Cr1 Cl1 166.74(9) . 2
N2 Cr1 Cl1 102.74(8) . 2
N1 Cr1 Cl1 101.69(8) . .
N2 Cr1 Cl1 152.42(9) . .
Cl1 Cr1 Cl1 89.58(3) 2 .
N1 Cr1 C1 32.33(11) . .
N2 Cr1 C1 32.07(11) . .
Cl1 Cr1 C1 134.68(9) 2 .
Cl1 Cr1 C1 131.80(9) . .
N1 Cr1 P1 71.91(9) . .
N2 Cr1 P1 106.98(8) . .
Cl1 Cr1 P1 115.73(4) 2 .
Cl1 Cr1 P1 89.02(3) . .
C1 Cr1 P1 86.75(9) . .
C1 N2 C6 129.3(3) . .
C1 N2 Cr1 93.1(2) . .
C6 N2 Cr1 135.0(2) . .
C1 N1 C12 131.2(3) . .
C1 N1 Cr1 93.2(2) . .
C12 N1 Cr1 127.1(2) . .
N2 C1 N1 108.7(3) . .
N2 C1 C2 126.4(3) . .
N1 C1 C2 124.9(3) . .
N2 C1 Cr1 54.83(16) . .
N1 C1 Cr1 54.49(16) . .
C2 C1 Cr1 172.2(3) . .
C3 C2 C5 110.2(4) . .
C3 C2 C4 109.1(4) . .
C5 C2 C4 105.3(4) . .
C3 C2 C1 109.4(3) . .
C5 C2 C1 111.8(3) . .
C4 C2 C1 111.1(3) . .
C11 C6 C7 120.6(3) . .
C11 C6 N2 120.2(3) . .
C7 C6 N2 119.0(3) . .
C8 C7 C6 118.1(4) . .
C8 C7 C701 120.4(3) . .
C6 C7 C701 121.3(3) . .
C9 C8 C7 120.7(4) . .
C10 C9 C8 120.3(4) . .
C9 C10 C11 121.4(4) . .
C10 C11 C6 118.9(4) . .
C10 C11 C111 119.0(4) . .
C6 C11 C111 122.1(3) . .
C13 C12 C17 119.2(4) . .
C13 C12 N1 122.9(4) . .
C17 C12 N1 117.6(3) . .
C14 C13 C12 120.7(4) . .
C13 C14 C15 120.9(4) . .
C14 C15 C16 119.1(4) . .
C15 C16 C17 121.2(4) . .
C16 C17 C12 118.9(4) . .
C16 C17 P1 124.5(3) . .
C12 C17 P1 116.3(3) . .
C23 C18 C19 117.3(4) . .
C23 C18 P1 124.8(3) . .
C19 C18 P1 118.0(3) . .
C18 C19 C20 121.3(4) . .
C21 C20 C19 119.9(4) . .
C22 C21 C20 119.3(5) . .
C21 C22 C23 121.2(5) . .
C18 C23 C22 121.0(4) . .
C29 C24 C25 118.7(4) . .
C29 C24 P1 117.2(3) . .
C25 C24 P1 124.1(3) . .
C24 C25 C26 120.0(4) . .
C27 C26 C25 120.4(4) . .
C26 C27 C28 120.2(5) . .
C27 C28 C29 119.9(5) . .
C24 C29 C28 120.8(4) . .
C32 C31 C36 119.3(7) . .
C32 C31 C30 119.9(7) . .
C36 C31 C30 120.7(8) . .
C31 C32 C33 118.3(7) . .
C34 C33 C32 123.3(9) . .
C33 C34 C35 117.7(8) . .
C36 C35 C34 122.3(7) . .
C35 C36 C31 118.9(7) . .
C43 C38 C39 118.5(5) . .
C43 C38 C37 121.7(6) . .
C39 C38 C37 119.9(6) . .
C40 C39 C38 119.1(6) . .
C39 C40 C41 121.4(6) . .
C42 C41 C40 119.0(7) . .
C41 C42 C43 121.1(7) . .
C38 C43 C42 120.9(6) . .
C11 C111 C113 112.7(4) . .
C11 C111 C112 110.9(4) . .
C113 C111 C112 109.7(3) . .
C7 C701 C702 109.4(3) . .
C7 C701 C703 114.0(3) . .
C702 C701 C703 110.5(3) . .

loop_
_geom_bond_atom_site_label_1
_geom_bond_atom_site_label_2
_geom_bond_distance
_geom_bond_site_symmetry_2
P1 C18 1.829(4) .
P1 C17 1.833(4) .
P1 C24 1.836(4) .
P1 Cr1 2.7724(12) .
Cl1 Cr1 2.3807(10) 2
Cl1 Cr1 2.4321(10) .
Cr1 N1 2.045(3) .
Cr1 N2 2.054(3) .
Cr1 Cl1 2.3807(10) 2
Cr1 C1 2.509(3) .
N2 C1 1.334(4) .
N2 C6 1.423(4) .
N1 C1 1.344(4) .
N1 C12 1.411(4) .
C1 C2 1.545(5) .
C2 C3 1.511(6) .
C2 C5 1.526(6) .
C2 C4 1.529(6) .
C6 C11 1.402(5) .
C6 C7 1.412(5) .
C7 C8 1.403(5) .
C7 C701 1.515(5) .
C8 C9 1.382(6) .
C9 C10 1.367(6) .
C10 C11 1.383(5) .
C11 C111 1.519(6) .
C12 C13 1.385(5) .
C12 C17 1.397(5) .
C13 C14 1.373(6) .
C14 C15 1.374(7) .
C15 C16 1.378(6) .
C16 C17 1.395(5) .
C18 C23 1.368(6) .
C18 C19 1.381(5) .
C19 C20 1.389(6) .
C20 C21 1.358(7) .
C21 C22 1.349(7) .
C22 C23 1.381(6) .
C24 C29 1.379(6) .
C24 C25 1.385(5) .
C25 C26 1.398(6) .
C26 C27 1.357(7) .
C27 C28 1.371(7) .
C28 C29 1.387(6) .
C30 C31 1.455(9) .
C31 C32 1.372(9) .
C31 C36 1.405(8) .
C32 C33 1.396(10) .
C33 C34 1.312(10) .
C34 C35 1.392(10) .
C35 C36 1.346(9) .
C37 C38 1.467(8) .
C38 C43 1.366(8) .
C38 C39 1.406(7) .
C39 C40 1.364(8) .
C40 C41 1.392(9) .
C41 C42 1.330(9) .
C42 C43 1.385(8) .
C111 C113 1.537(6) .
C111 C112 1.537(5) .
C701 C702 1.527(5) .
C701 C703 1.530(6) .
